data_7029582
loop_
_publ_author_name
'Vuong, Khuong Q.'
'Wong, Chin M.'
'Bhadbhade, Mohan'
'Messerle, Barbara A.'

_publ_section_title
;
 Bi- and tri-metallic Rh and Ir complexes containing click derived bis-
 and tris-(pyrazolyl-1,2,3-triazolyl) N-N' donor ligands and their
 application as catalysts for the dihydroalkoxylation of alkynes.
;
_journal_issue 20
_journal_name_full 'Dalton transactions (Cambridge, England : 2003)'
_journal_page_first 7540
_journal_page_last 7553
_journal_paper_doi 10.1039/c3dt53295j
_journal_volume 43
_journal_year 2014
_chemical_formula_moiety 'C20 H20 N10'
_chemical_formula_sum 'C20 H20 N10'
_chemical_formula_weight 400.46
_chemical_name_systematic
; 
 ? 
;
_space_group_IT_number 62
_symmetry_cell_setting orthorhombic
_symmetry_space_group_name_Hall '-P 2ac 2n'
_symmetry_space_group_name_H-M 'P n m a'
_atom_sites_solution_hydrogens geom
_atom_sites_solution_primary direct
_atom_sites_solution_secondary difmap
_audit_creation_method SHELXL-97
_cell_angle_alpha 90.00
_cell_angle_beta 90.00
_cell_angle_gamma 90.00
_cell_formula_units_Z 4
_cell_length_a 10.140(2)
_cell_length_b 41.977(8)
_cell_length_c 4.4970(9)
_cell_measurement_reflns_used 9980
_cell_measurement_temperature 100(2)
_cell_measurement_theta_max 22.5
_cell_measurement_theta_min 2.5
_cell_volume 1914.1(6)
_computing_cell_refinement 'XDS (Kabsch, 1993)'
_computing_data_collection 'BLU-ICE (McPhillips et al, 2002)'
_computing_data_reduction 'XDS (Kabsch, 1993)'
_computing_molecular_graphics
;ORTEP-3 (Farrugia, 1997)
WINGX-32 (Farrugia, 1999) 
;
_computing_structure_refinement 'SHELXL-97 (Sheldrick, 2008)'
_computing_structure_solution 'SHELXS-97 (Sheldrick, 2008)'
_diffrn_ambient_temperature 100(2)
_diffrn_detector_area_resol_mean 'ADSC Q210'
_diffrn_measured_fraction_theta_full 0.990
_diffrn_measured_fraction_theta_max 0.990
_diffrn_measurement_device_type '3-BM1 Australian Synchrotron'
_diffrn_measurement_method '\f scans'
_diffrn_radiation_monochromator Si<111>
_diffrn_radiation_source 'Synchrotron BM'
_diffrn_radiation_type Synchrotron
_diffrn_radiation_wavelength 0.71073
_diffrn_reflns_av_R_equivalents 0.0415
_diffrn_reflns_av_sigmaI/netI 0.0166
_diffrn_reflns_limit_h_max 12
_diffrn_reflns_limit_h_min -12
_diffrn_reflns_limit_k_max 49
_diffrn_reflns_limit_k_min -49
_diffrn_reflns_limit_l_max 5
_diffrn_reflns_limit_l_min -5
_diffrn_reflns_number 20945
_diffrn_reflns_theta_full 25.00
_diffrn_reflns_theta_max 25.00
_diffrn_reflns_theta_min 1.94
_diffrn_standards_decay_% 0
_diffrn_standards_interval_count 0
_diffrn_standards_interval_time 0
_diffrn_standards_number 0
_exptl_absorpt_coefficient_mu 0.092
_exptl_absorpt_correction_type none
_exptl_crystal_colour Colourless
_exptl_crystal_density_diffrn 1.390
_exptl_crystal_density_method 'not measured'
_exptl_crystal_description 'Thin plates'
_exptl_crystal_F_000 840
_exptl_crystal_size_max 0.04
_exptl_crystal_size_mid 0.02
_exptl_crystal_size_min 0.01
_refine_diff_density_max 0.428
_refine_diff_density_min -0.328
_refine_diff_density_rms 0.080
_refine_ls_extinction_coef 0.071(8)
_refine_ls_extinction_expression Fc^*^=kFc[1+0.001xFc^2^\l^3^/sin(2\q)]^-1/4^
_refine_ls_extinction_method SHELXL
_refine_ls_goodness_of_fit_ref 1.205
_refine_ls_hydrogen_treatment constr
_refine_ls_matrix_type full
_refine_ls_number_parameters 140
_refine_ls_number_reflns 1695
_refine_ls_number_restraints 0
_refine_ls_restrained_S_all 1.205
_refine_ls_R_factor_all 0.0772
_refine_ls_R_factor_gt 0.0756
_refine_ls_shift/su_max 0.000
_refine_ls_shift/su_mean 0.000
_refine_ls_structure_factor_coef Fsqd
_refine_ls_weighting_details 'calc w=1/[\s^2^(Fo^2^)+(0.0246P)^2^+8.5828P] where P=(Fo^2^+2Fc^2^)/3'
_refine_ls_weighting_scheme calc
_refine_ls_wR_factor_gt 0.1784
_refine_ls_wR_factor_ref 0.1792
_reflns_number_gt 1630
_reflns_number_total 1695
_reflns_threshold_expression >2sigma(I)
_cod_data_source_file c3dt53295j2.cif
_cod_data_source_block khuong01_Ligand1b
_cod_depositor_comments
;
The following automatic conversions were performed:

'_symmetry_cell_setting' value 'Orthorhombic' changed to
'orthorhombic' according to
/usr/data/users/saulius/crontab/automatic-downloads/rss-feeds/RSC/lib/dictionaries/cif_core.dic
dictionary named 'cif_core.dic' version 2.4.2 from 2011-04-26.

Automatic conversion script
Id: cif_fix_values 2281 2013-09-26 08:29:07Z andrius 

 Adding full bibliography for 7029582--7029586.cif.
;
_cod_original_cell_volume 1914.1(7)
_cod_database_code 7029582

loop_
_symmetry_equiv_pos_as_xyz
'x, y, z'
'-x+1/2, -y, z+1/2'
'-x, y+1/2, -z'
'x+1/2, -y+1/2, -z+1/2'
'-x, -y, -z'
'x-1/2, y, -z-1/2'
'x, -y-1/2, z'
'-x-1/2, y-1/2, z-1/2'

loop_
_atom_site_label
_atom_site_type_symbol
_atom_site_fract_x
_atom_site_fract_y
_atom_site_fract_z
_atom_site_U_iso_or_equiv
_atom_site_adp_type
_atom_site_occupancy
_atom_site_symmetry_multiplicity
_atom_site_calc_flag
_atom_site_refinement_flags
C1 C 0.7204(4) 0.7500 0.2349(11) 0.0134(10) Uani 1 2 d S
H1 H 0.6541 0.7500 0.0921 0.016 Uiso 1 2 calc SR
C2 C 0.7687(3) 0.72113(7) 0.3390(7) 0.0126(7) Uani 1 1 d .
C3 C 0.8652(3) 0.72136(8) 0.5572(8) 0.0153(8) Uani 1 1 d .
H3 H 0.8995 0.7022 0.6270 0.018 Uiso 1 1 calc R
C4 C 0.9111(4) 0.7500 0.6721(11) 0.0169(11) Uani 1 2 d S
H4 H 0.9724 0.7500 0.8259 0.020 Uiso 1 2 calc SR
C5 C 0.7245(4) 0.69060(7) 0.1918(8) 0.0177(8) Uani 1 1 d .
H51 H 0.6556 0.6956 0.0495 0.021 Uiso 1 1 calc R
H52 H 0.7982 0.6817 0.0822 0.021 Uiso 1 1 calc R
N1A' N 0.6748(3) 0.66641(6) 0.3990(6) 0.0129(7) Uani 1 1 d .
N2A' N 0.5503(3) 0.66690(7) 0.4895(8) 0.0251(8) Uani 1 1 d .
N3A' N 0.5342(3) 0.64212(7) 0.6662(8) 0.0285(9) Uani 1 1 d .
C4A' C 0.6504(3) 0.62645(8) 0.6890(7) 0.0167(8) Uani 1 1 d .
C5A' C 0.7413(3) 0.64178(7) 0.5193(8) 0.0164(8) Uani 1 1 d .
H5A' H 0.8296 0.6365 0.4923 0.020 Uiso 1 1 calc R
C6 C 0.6613(5) 0.59605(8) 0.8623(8) 0.0270(10) Uani 1 1 d .
H62 H 0.7388 0.5970 0.9885 0.032 Uiso 1 1 calc R
H61 H 0.5847 0.5938 0.9896 0.032 Uiso 1 1 calc R
N1A N 0.6707(3) 0.56848(6) 0.6679(6) 0.0164(7) Uani 1 1 d .
N2A N 0.7880(3) 0.56067(7) 0.5426(7) 0.0221(8) Uani 1 1 d .
C3A C 0.7596(4) 0.53641(8) 0.3628(8) 0.0206(8) Uani 1 1 d .
H3A H 0.8213 0.5257 0.2468 0.025 Uiso 1 1 calc R
C4A C 0.6260(4) 0.52909(8) 0.3705(8) 0.0200(8) Uani 1 1 d .
H4A H 0.5827 0.5132 0.2648 0.024 Uiso 1 1 calc R
C5A C 0.5720(3) 0.55020(8) 0.5662(8) 0.0216(9) Uani 1 1 d .
H5A H 0.4835 0.5517 0.6191 0.026 Uiso 1 1 calc R

loop_
_atom_site_aniso_label
_atom_site_aniso_U_11
_atom_site_aniso_U_22
_atom_site_aniso_U_33
_atom_site_aniso_U_23
_atom_site_aniso_U_13
_atom_site_aniso_U_12
C1 0.006(2) 0.022(2) 0.012(2) 0.000 0.0017(18) 0.000
C2 0.0079(15) 0.0174(16) 0.0124(16) 0.0006(13) 0.0053(13) -0.0005(12)
C3 0.0102(15) 0.0198(17) 0.0160(17) 0.0044(14) 0.0056(14) 0.0034(13)
C4 0.006(2) 0.032(3) 0.013(2) 0.000 0.0018(19) 0.000
C5 0.0199(18) 0.0184(17) 0.0148(18) 0.0015(14) 0.0031(15) 0.0000(14)
N1A' 0.0125(14) 0.0121(13) 0.0141(14) -0.0003(11) 0.0027(12) 0.0001(10)
N2A' 0.0134(15) 0.0241(16) 0.0377(19) 0.0059(15) 0.0080(14) 0.0047(12)
N3A' 0.0241(17) 0.0224(16) 0.039(2) 0.0038(15) 0.0132(16) 0.0003(13)
C4A' 0.0255(19) 0.0141(16) 0.0104(16) -0.0015(13) 0.0027(14) 0.0004(13)
C5A' 0.0116(16) 0.0155(16) 0.0221(18) -0.0020(14) -0.0032(14) 0.0015(13)
C6 0.053(3) 0.0128(17) 0.0149(17) -0.0009(15) 0.0004(18) -0.0007(16)
N1A 0.0238(16) 0.0130(13) 0.0125(14) 0.0018(11) 0.0014(13) -0.0003(11)
N2A 0.0140(15) 0.0250(16) 0.0272(17) 0.0012(13) -0.0040(13) 0.0006(12)
C3A 0.0215(18) 0.0180(17) 0.0223(18) 0.0015(15) 0.0023(16) 0.0051(14)
C4A 0.0235(18) 0.0182(17) 0.0184(18) -0.0006(14) 0.0010(16) -0.0031(14)
C5A 0.0143(17) 0.0262(18) 0.0242(19) 0.0021(16) 0.0034(15) -0.0039(14)

loop_
_atom_type_symbol
_atom_type_description
_atom_type_scat_dispersion_real
_atom_type_scat_dispersion_imag
_atom_type_scat_source
C C 0.0033 0.0016 'International Tables Vol C Tables 4.2.6.8 and 6.1.1.4'
H H 0.0000 0.0000 'International Tables Vol C Tables 4.2.6.8 and 6.1.1.4'
N N 0.0061 0.0033 'International Tables Vol C Tables 4.2.6.8 and 6.1.1.4'

loop_
_geom_angle_atom_site_label_1
_geom_angle_atom_site_label_2
_geom_angle_atom_site_label_3
_geom_angle
_geom_angle_site_symmetry_1
_geom_angle_site_symmetry_3
C2 C1 C2 121.6(4) . 7_575
C2 C1 H1 119.2 . .
C2 C1 H1 119.2 7_575 .
C3 C2 C1 118.8(3) . .
C3 C2 C5 121.7(3) . .
C1 C2 C5 119.2(3) . .
C2 C3 C4 120.4(3) . .
C2 C3 H3 119.8 . .
C4 C3 H3 119.8 . .
C3 C4 C3 119.9(4) . 7_575
C3 C4 H4 120.0 . .
C3 C4 H4 120.0 7_575 .
N1A' C5 C2 114.2(3) . .
N1A' C5 H51 108.7 . .
C2 C5 H51 108.7 . .
N1A' C5 H52 108.7 . .
C2 C5 H52 108.7 . .
H51 C5 H52 107.6 . .
N2A' N1A' C5A' 111.4(3) . .
N2A' N1A' C5 120.7(3) . .
C5A' N1A' C5 127.9(3) . .
N3A' N2A' N1A' 106.9(3) . .
N2A' N3A' C4A' 108.7(3) . .
N3A' C4A' C5A' 108.6(3) . .
N3A' C4A' C6 121.2(3) . .
C5A' C4A' C6 130.1(3) . .
N1A' C5A' C4A' 104.4(3) . .
N1A' C5A' H5A' 127.8 . .
C4A' C5A' H5A' 127.8 . .
N1A C6 C4A' 111.7(3) . .
N1A C6 H62 109.3 . .
C4A' C6 H62 109.3 . .
N1A C6 H61 109.3 . .
C4A' C6 H61 109.3 . .
H62 C6 H61 107.9 . .
C5A N1A N2A 112.0(3) . .
C5A N1A C6 127.7(3) . .
N2A N1A C6 120.0(3) . .
C3A N2A N1A 104.3(3) . .
N2A C3A C4A 111.4(3) . .
N2A C3A H3A 124.3 . .
C4A C3A H3A 124.3 . .
C5A C4A C3A 105.3(3) . .
C5A C4A H4A 127.3 . .
C3A C4A H4A 127.3 . .
N1A C5A C4A 107.0(3) . .
N1A C5A H5A 126.5 . .
C4A C5A H5A 126.5 . .

loop_
_geom_bond_atom_site_label_1
_geom_bond_atom_site_label_2
_geom_bond_distance
_geom_bond_site_symmetry_2
C1 C2 1.388(4) .
C1 C2 1.389(4) 7_575
C1 H1 0.9300 .
C2 C3 1.386(5) .
C2 C5 1.511(4) .
C3 C4 1.389(4) .
C3 H3 0.9300 .
C4 C3 1.389(4) 7_575
C4 H4 0.9300 .
C5 N1A' 1.468(4) .
C5 H51 0.9700 .
C5 H52 0.9700 .
N1A' N2A' 1.327(4) .
N1A' C5A' 1.348(4) .
N2A' N3A' 1.319(4) .
N3A' C4A' 1.353(5) .
C4A' C5A' 1.359(5) .
C4A' C6 1.499(5) .
C5A' H5A' 0.9300 .
C6 N1A 1.454(4) .
C6 H62 0.9700 .
C6 H61 0.9700 .
N1A C5A 1.342(5) .
N1A N2A 1.356(4) .
N2A C3A 1.332(5) .
C3A C4A 1.389(5) .
C3A H3A 0.9300 .
C4A C5A 1.364(5) .
C4A H4A 0.9300 .
C5A H5A 0.9300 .

loop_
_geom_torsion_atom_site_label_1
_geom_torsion_atom_site_label_2
_geom_torsion_atom_site_label_3
_geom_torsion_atom_site_label_4
_geom_torsion
_geom_torsion_site_symmetry_1
_geom_torsion_site_symmetry_4
C2 C1 C2 C3 1.6(6) 7_575 .
C2 C1 C2 C5 -172.6(3) 7_575 .
C1 C2 C3 C4 1.0(5) . .
C5 C2 C3 C4 175.0(3) . .
C2 C3 C4 C3 -3.4(6) . 7_575
C3 C2 C5 N1A' 57.4(4) . .
C1 C2 C5 N1A' -128.6(4) . .
C2 C5 N1A' N2A' 84.5(4) . .
C2 C5 N1A' C5A' -95.9(4) . .
C5A' N1A' N2A' N3A' -1.1(4) . .
C5 N1A' N2A' N3A' 178.5(3) . .
N1A' N2A' N3A' C4A' 1.0(4) . .
N2A' N3A' C4A' C5A' -0.5(4) . .
N2A' N3A' C4A' C6 -176.5(3) . .
N2A' N1A' C5A' C4A' 0.8(4) . .
C5 N1A' C5A' C4A' -178.8(3) . .
N3A' C4A' C5A' N1A' -0.1(4) . .
C6 C4A' C5A' N1A' 175.4(3) . .
N3A' C4A' C6 N1A 105.1(4) . .
C5A' C4A' C6 N1A -69.9(5) . .
C4A' C6 N1A C5A -92.2(4) . .
C4A' C6 N1A N2A 80.7(4) . .
C5A N1A N2A C3A -1.1(4) . .
C6 N1A N2A C3A -175.1(3) . .
N1A N2A C3A C4A 0.7(4) . .
N2A C3A C4A C5A 0.0(4) . .
N2A N1A C5A C4A 1.2(4) . .
C6 N1A C5A C4A 174.5(3) . .
C3A C4A C5A N1A -0.7(4) . .
